data_7205133
loop_
_publ_author_name
'Prokhorova, T. G.'
'Buravov, L. I.'
'Yagubskii, E. B.'
'Zorina, L. V.'
'Khasanov, S. S.'
'Simonov, S. V.'
'Shibaeva, R. P.'
'Korobenko, A. V.'
'Zverev, V. N.'

_publ_section_title
;
 Effect of electrocrystallization medium on quality, structural
 features, and conducting properties of single crystals of the
 (BEDT-TTF)4AI[FeIII(C2O4)3]&#x00B7;G family
;
_journal_issue 2
_journal_name_full CrystEngComm
_journal_page_first 537
_journal_paper_doi 10.1039/c0ce00095g
_journal_volume 13
_journal_year 2011
_chemical_compound_source 'synthesis as described'
_chemical_formula_moiety '4(C10 H8 S8), C6 Fe O12, 0.88(C7 H5 N), 0.12(C6 H4 Cl2), H3 O'
_chemical_formula_sum 'C52.88 H39.88 Cl0.24 Fe N0.88 O13 S32'
_chemical_formula_weight 1985.89
_chemical_name_systematic
;
?
;
_space_group_IT_number 60
_symmetry_cell_setting orthorhombic
_symmetry_space_group_name_Hall '-P 2n 2ab'
_symmetry_space_group_name_H-M 'P b c n'
_atom_sites_solution_hydrogens geom
_atom_sites_solution_primary direct
_atom_sites_solution_secondary difmap
_audit_creation_method
;
CrysAlis RED (Oxford Diffraction Ltd.),
SHELXL-97 and WinGX routine-INITIALISE
;
_cell_angle_alpha 90.00
_cell_angle_beta 90.00
_cell_angle_gamma 90.00
_cell_formula_units_Z 4
_cell_length_a 10.4247(7)
_cell_length_b 19.6843(17)
_cell_length_c 36.096(3)
_cell_measurement_reflns_used 2898
_cell_measurement_temperature 293(2)
_cell_measurement_theta_max 53.2276
_cell_measurement_theta_min 12.5176
_cell_volume 7407.0(10)
_computing_cell_refinement 'CrysAlis RED, Oxford Diffraction Ltd.'
_computing_data_collection 'CrysAlis CCD, Oxford Diffraction Ltd.'
_computing_data_reduction 'CrysAlis RED, Oxford Diffraction Ltd.'
_computing_molecular_graphics 'Ortep-3 for Windows (Farrugia, 1997), DIAMOND 3.1 (Crystal Impact GbR 2005)'
_computing_publication_material 'WinGX publication routines (Farrugia, 1999)'
_computing_structure_refinement 'SHELXL-97 (Sheldrick, 2008)'
_computing_structure_solution 'SHELXS-97 (Sheldrick, 2008)'
_diffrn_ambient_temperature 293(2)
_diffrn_measured_fraction_theta_full 0.992
_diffrn_measured_fraction_theta_max 0.916
_diffrn_measurement_device_type 'Xcalibur, Ruby, Gemini'
_diffrn_radiation_monochromator graphite
_diffrn_radiation_source 'Enhance (Mo) X-ray Source'
_diffrn_radiation_type MoK\a
_diffrn_radiation_wavelength 0.71073
_diffrn_reflns_av_R_equivalents 0.0775
_diffrn_reflns_av_sigmaI/netI 0.0947
_diffrn_reflns_limit_h_max 14
_diffrn_reflns_limit_h_min -14
_diffrn_reflns_limit_k_max 23
_diffrn_reflns_limit_k_min -27
_diffrn_reflns_limit_l_max 49
_diffrn_reflns_limit_l_min -48
_diffrn_reflns_number 73766
_diffrn_reflns_theta_full 26.00
_diffrn_reflns_theta_max 29.81
_diffrn_reflns_theta_min 2.48
_diffrn_standards_decay_% 0
_exptl_absorpt_coefficient_mu 1.175
_exptl_absorpt_correction_T_max 1.00000
_exptl_absorpt_correction_T_min 0.62687
_exptl_absorpt_correction_type multi-scan
_exptl_absorpt_process_details 'Scale3AbsPack program of CrysAlisPro software'
_exptl_crystal_colour black
_exptl_crystal_density_diffrn 1.781
_exptl_crystal_density_method 'not measured'
_exptl_crystal_description prism
_exptl_crystal_F_000 4038
_refine_diff_density_max 0.599
_refine_diff_density_min -0.288
_refine_diff_density_rms 0.070
_refine_ls_extinction_method none
_refine_ls_goodness_of_fit_ref 1.009
_refine_ls_hydrogen_treatment mixed
_refine_ls_matrix_type full
_refine_ls_number_parameters 448
_refine_ls_number_reflns 9743
_refine_ls_number_restraints 13
_refine_ls_restrained_S_all 1.009
_refine_ls_R_factor_all 0.1355
_refine_ls_R_factor_gt 0.0522
_refine_ls_shift/su_max 0.001
_refine_ls_shift/su_mean 0.000
_refine_ls_structure_factor_coef Fsqd
_refine_ls_weighting_details 'calc w=1/[\s^2^(Fo^2^)+(0.0501P)^2^+0.0000P] where P=(Fo^2^+2Fc^2^)/3'
_refine_ls_weighting_scheme calc
_refine_ls_wR_factor_gt 0.1034
_refine_ls_wR_factor_ref 0.1156
_reflns_number_gt 4926
_reflns_number_total 9743
_reflns_threshold_expression >2\s(I)
_cod_data_source_file C0CE00095G.TXT
_cod_data_source_block pseudo-kappa-(BEDT-TTF)4H3O[Fe(C2O4)3](BN)0.88(DCB)0.12-(VIIa)
_cod_original_sg_symbol_H-M 'P bcn'
_cod_database_code 7205133

loop_
_symmetry_equiv_pos_as_xyz
'x, y, z'
'-x+1/2, -y+1/2, z+1/2'
'x+1/2, -y+1/2, -z'
'-x, y, -z+1/2'
'-x, -y, -z'
'x-1/2, y-1/2, -z-1/2'
'-x-1/2, y-1/2, z'
'x, -y, z-1/2'

loop_
_atom_site_label
_atom_site_type_symbol
_atom_site_fract_x
_atom_site_fract_y
_atom_site_fract_z
_atom_site_U_iso_or_equiv
_atom_site_adp_type
_atom_site_occupancy
_atom_site_symmetry_multiplicity
_atom_site_calc_flag
_atom_site_refinement_flags
_atom_site_disorder_assembly
_atom_site_disorder_group
S11 S 0.22783(8) 0.51913(4) 0.53337(2) 0.0511(2) Uani 1 1 d . . .
S12 S 0.02854(8) 0.42651(4) 0.55894(2) 0.0456(2) Uani 1 1 d . . .
S13 S 0.21636(8) 0.45570(4) 0.45311(2) 0.0479(2) Uani 1 1 d . . .
S14 S 0.01714(8) 0.36062(4) 0.47552(2) 0.0500(2) Uani 1 1 d . . .
S15 S 0.26753(10) 0.58643(5) 0.60433(3) 0.0686(3) Uani 1 1 d . . .
S16 S 0.03654(9) 0.47757(5) 0.63711(2) 0.0545(2) Uani 1 1 d . . .
S17 S 0.24431(9) 0.40362(5) 0.37766(2) 0.0605(3) Uani 1 1 d . . .
S18 S -0.00322(9) 0.29185(5) 0.40375(3) 0.0649(3) Uani 1 1 d . . .
C11 C 0.1222(3) 0.45486(15) 0.52272(8) 0.0431(7) Uani 1 1 d . . .
C12 C 0.1175(3) 0.42614(15) 0.48805(8) 0.0439(7) Uani 1 1 d . . .
C13 C 0.1834(3) 0.52536(15) 0.57961(8) 0.0445(8) Uani 1 1 d . . .
C14 C 0.0905(3) 0.48303(15) 0.59134(8) 0.0434(8) Uani 1 1 d . . .
C15 C 0.1647(3) 0.39780(16) 0.41993(8) 0.0456(8) Uani 1 1 d . . .
C16 C 0.0714(3) 0.35508(16) 0.42996(8) 0.0469(8) Uani 1 1 d . . .
C17 C 0.2352(5) 0.5669(3) 0.65143(11) 0.1095(17) Uani 1 1 d . . .
H17A H 0.3136 0.5738 0.6654 0.131 Uiso 1 1 calc R . .
H17B H 0.1728 0.5994 0.6605 0.131 Uiso 1 1 calc R . .
C18 C 0.1872(4) 0.4983(2) 0.65965(10) 0.0858(13) Uani 1 1 d . . .
H18A H 0.1762 0.4940 0.6862 0.103 Uiso 1 1 calc R . .
H18B H 0.2514 0.4654 0.6521 0.103 Uiso 1 1 calc R . .
C19 C 0.1487(4) 0.3501(2) 0.34884(10) 0.0798(12) Uani 1 1 d . . .
H19A H 0.0734 0.3756 0.3413 0.096 Uiso 1 1 calc R . .
H19B H 0.1974 0.3399 0.3266 0.096 Uiso 1 1 calc R . .
C20 C 0.1069(5) 0.2876(2) 0.36466(11) 0.0903(14) Uani 1 1 d . . .
H20A H 0.1824 0.2626 0.3725 0.108 Uiso 1 1 calc R . .
H20B H 0.0661 0.2612 0.3453 0.108 Uiso 1 1 calc R . .
S21 S 0.21138(9) 0.26515(4) 0.54254(2) 0.0554(2) Uani 1 1 d . . .
S22 S -0.01633(8) 0.18378(5) 0.56237(2) 0.0539(2) Uani 1 1 d . . .
S23 S 0.22423(9) 0.19731(4) 0.46317(2) 0.0540(2) Uani 1 1 d . . .
S24 S -0.00603(8) 0.11446(5) 0.47950(2) 0.0559(2) Uani 1 1 d . . .
S25 S 0.25286(9) 0.32089(5) 0.61686(2) 0.0567(2) Uani 1 1 d . . .
S26 S -0.01043(9) 0.21785(5) 0.64173(2) 0.0586(2) Uani 1 1 d . . .
S27 S 0.28041(9) 0.12744(6) 0.39274(3) 0.0682(3) Uani 1 1 d . . .
S28 S 0.02046(9) 0.03295(5) 0.40999(3) 0.0645(3) Uani 1 1 d . . .
C21 C 0.1022(3) 0.20263(16) 0.52935(9) 0.0500(8) Uani 1 1 d . . .
C22 C 0.1068(3) 0.17351(16) 0.49565(8) 0.0479(8) Uani 1 1 d . . .
C23 C 0.1617(3) 0.26652(16) 0.58901(8) 0.0448(8) Uani 1 1 d . . .
C24 C 0.0595(3) 0.22901(16) 0.59829(8) 0.0453(8) Uani 1 1 d . . .
C25 C 0.1845(3) 0.13181(16) 0.43188(8) 0.0450(8) Uani 1 1 d . . .
C26 C 0.0822(3) 0.09473(16) 0.43949(8) 0.0462(8) Uani 1 1 d . . .
C27 C 0.2026(4) 0.2946(2) 0.66166(9) 0.0795(13) Uani 1 1 d . . .
H27A H 0.2433 0.2515 0.6673 0.095 Uiso 1 1 calc R . .
H27B H 0.2329 0.3275 0.6796 0.095 Uiso 1 1 calc R . .
C28 C 0.0616(4) 0.2867(2) 0.66622(10) 0.0787(12) Uani 1 1 d . . .
H28A H 0.0207 0.3285 0.6583 0.094 Uiso 1 1 calc R . .
H28B H 0.0434 0.2810 0.6924 0.094 Uiso 1 1 calc R . .
C29 C 0.1788(4) 0.0928(2) 0.35708(9) 0.0800(12) Uani 1 1 d . . .
H29A H 0.1785 0.1244 0.3364 0.096 Uiso 1 1 calc R . .
H29B H 0.2174 0.0509 0.3484 0.096 Uiso 1 1 calc R . .
C30 C 0.0469(4) 0.0786(3) 0.36693(10) 0.0929(15) Uani 1 1 d . . .
H30A H 0.0086 0.0526 0.3470 0.112 Uiso 1 1 calc R . .
H30B H 0.0012 0.1215 0.3683 0.112 Uiso 1 1 calc R . .
Fe1 Fe 0.5000 0.29880(3) 0.7500 0.04256(17) Uani 1 2 d S . .
O1 O 0.4429(2) 0.37571(11) 0.71805(5) 0.0521(6) Uani 1 1 d . . .
O2 O 0.4146(2) 0.22702(11) 0.71918(5) 0.0495(5) Uani 1 1 d . . .
O3 O 0.6639(2) 0.28905(11) 0.72107(5) 0.0527(6) Uani 1 1 d . . .
O4 O 0.4423(3) 0.48765(13) 0.71526(7) 0.0872(9) Uani 1 1 d . . .
O5 O 0.2518(3) 0.15524(14) 0.72153(7) 0.0860(9) Uani 1 1 d . . .
O6 O 0.8432(2) 0.22835(14) 0.71970(7) 0.0775(8) Uani 1 1 d . . .
C1 C 0.4678(3) 0.4345(2) 0.73063(9) 0.0537(9) Uani 1 1 d . . .
C2 C 0.3113(3) 0.20336(17) 0.73296(9) 0.0496(8) Uani 1 1 d . . .
C3 C 0.7398(3) 0.24253(18) 0.73286(9) 0.0489(8) Uani 1 1 d . . .
Cl31 Cl 0.3607(15) -0.1206(8) 0.7653(5) 0.0730(8) Uiso 0.0612(15) 1 d PD A 1
Cl32 Cl 0.306(2) 0.0315(9) 0.7803(8) 0.0730(8) Uiso 0.0612(15) 1 d PD A 1
C31 C 0.473(2) -0.0610(9) 0.7560(9) 0.0730(8) Uiso 0.0612(15) 1 d PGD A 1
C32 C 0.442(3) 0.0075(8) 0.7585(9) 0.0730(8) Uiso 0.0612(15) 1 d PGD A 1
C33 C 0.528(3) 0.0565(10) 0.7464(13) 0.0730(8) Uiso 0.0612(15) 1 d PGD A 1
H33 H 0.5074 0.1023 0.7480 0.088 Uiso 0.0612(15) 1 calc PR A 1
C34 C 0.646(3) 0.0370(14) 0.7318(11) 0.0730(8) Uiso 0.0612(15) 1 d PG A 1
H34 H 0.7039 0.0697 0.7236 0.088 Uiso 0.0612(15) 1 calc PR A 1
C35 C 0.678(2) -0.0315(15) 0.7293(13) 0.0730(8) Uiso 0.0612(15) 1 d PG A 1
H35 H 0.7563 -0.0446 0.7195 0.088 Uiso 0.0612(15) 1 calc PR A 1
C36 C 0.591(2) -0.0805(12) 0.7414(15) 0.0730(8) Uiso 0.0612(15) 1 d PGD A 1
H36 H 0.6122 -0.1263 0.7398 0.088 Uiso 0.0612(15) 1 calc PR A 1
C47 C 0.2948(13) 0.0185(4) 0.7802(4) 0.0730(8) Uiso 0.4388(15) 1 d PD A 2
N41 N 0.2149(7) 0.0416(3) 0.79493(19) 0.0730(8) Uiso 0.4388(15) 1 d PD A 2
C41 C 0.5000 0.03020(15) 0.7500 0.0730(8) Uiso 0.878(3) 2 d SPGD A 2
H41 H 0.4909 0.0772 0.7505 0.088 Uiso 0.4388(15) 1 calc PR A 2
C42 C 0.6126(2) 0.0004(2) 0.73489(12) 0.0730(8) Uiso 0.4388(15) 1 d PG A 2
H42 H 0.6783 0.0277 0.7258 0.088 Uiso 0.4388(15) 1 calc PR A 2
C43 C 0.6238(5) -0.0700(2) 0.7339(2) 0.0730(8) Uiso 0.4388(15) 1 d PG A 2
H43 H 0.6968 -0.0899 0.7238 0.088 Uiso 0.4388(15) 1 calc PR A 2
C44 C 0.5258(6) -0.11048(16) 0.7478(3) 0.0730(8) Uiso 0.4388(15) 1 d PG A 2
H44 H 0.5332 -0.1575 0.7471 0.088 Uiso 0.4388(15) 1 calc PR A 2
C45 C 0.4166(5) -0.08064(15) 0.7627(2) 0.0730(8) Uiso 0.4388(15) 1 d PGD A 2
H45 H 0.3510 -0.1077 0.7721 0.088 Uiso 0.4388(15) 1 calc PR A 2
C46 C 0.4054(2) -0.01030(16) 0.76378(12) 0.0730(8) Uiso 0.4388(15) 1 d PG A 2
H51A H 0.5000 0.5579(18) 0.7500 0.109 Uiso 1 2 d SD . .
O51 O 0.5027(9) 0.61756(19) 0.74384(19) 0.0677(15) Uiso 0.50 1 d PD . .
H51B H 0.595(3) 0.6470(11) 0.7554(10) 0.102 Uiso 1 1 d D . .

loop_
_atom_site_aniso_label
_atom_site_aniso_U_11
_atom_site_aniso_U_22
_atom_site_aniso_U_33
_atom_site_aniso_U_23
_atom_site_aniso_U_13
_atom_site_aniso_U_12
S11 0.0474(5) 0.0535(5) 0.0523(5) -0.0038(4) 0.0062(4) -0.0079(4)
S12 0.0532(5) 0.0439(5) 0.0396(4) 0.0026(3) 0.0032(4) -0.0061(4)
S13 0.0492(5) 0.0532(5) 0.0412(4) -0.0050(4) 0.0047(4) -0.0053(4)
S14 0.0539(5) 0.0480(5) 0.0480(5) 0.0022(4) -0.0007(4) -0.0064(4)
S15 0.0641(6) 0.0590(6) 0.0828(7) -0.0234(5) 0.0035(5) -0.0154(5)
S16 0.0578(6) 0.0643(6) 0.0413(5) -0.0043(4) 0.0052(4) 0.0034(5)
S17 0.0632(6) 0.0733(6) 0.0449(5) -0.0118(4) 0.0088(4) -0.0006(5)
S18 0.0616(6) 0.0631(6) 0.0701(6) -0.0191(5) -0.0082(5) -0.0071(5)
C11 0.0434(18) 0.0408(18) 0.0452(18) 0.0035(14) 0.0035(15) 0.0025(15)
C12 0.0408(18) 0.0499(19) 0.0410(18) 0.0040(14) -0.0014(15) 0.0041(15)
C13 0.0409(18) 0.0410(18) 0.0516(19) -0.0076(15) 0.0001(16) 0.0031(16)
C14 0.0444(19) 0.0429(18) 0.0431(18) -0.0054(14) -0.0030(15) 0.0091(16)
C15 0.0460(19) 0.0492(19) 0.0415(18) -0.0051(15) -0.0059(16) 0.0045(17)
C16 0.0441(19) 0.049(2) 0.0479(19) -0.0041(15) -0.0064(16) 0.0029(17)
C17 0.124(4) 0.132(4) 0.072(3) -0.048(3) 0.008(3) -0.047(4)
C18 0.086(3) 0.108(4) 0.063(3) -0.001(2) -0.025(2) -0.020(3)
C19 0.086(3) 0.094(3) 0.060(2) -0.025(2) 0.004(2) -0.015(3)
C20 0.124(4) 0.077(3) 0.070(3) -0.027(2) -0.006(3) 0.004(3)
S21 0.0586(6) 0.0582(6) 0.0493(5) -0.0041(4) 0.0000(4) -0.0092(5)
S22 0.0468(5) 0.0716(6) 0.0433(5) -0.0047(4) -0.0040(4) -0.0068(4)
S23 0.0535(5) 0.0571(6) 0.0513(5) -0.0021(4) 0.0030(4) -0.0090(4)
S24 0.0475(5) 0.0717(6) 0.0485(5) -0.0113(4) 0.0065(4) -0.0128(5)
S25 0.0516(5) 0.0580(6) 0.0605(6) -0.0191(4) -0.0011(5) -0.0033(4)
S26 0.0615(6) 0.0688(6) 0.0455(5) -0.0047(4) 0.0031(4) -0.0092(5)
S27 0.0508(6) 0.1071(8) 0.0468(5) -0.0003(5) 0.0075(4) 0.0085(5)
S28 0.0574(6) 0.0777(7) 0.0583(6) -0.0195(5) -0.0019(5) -0.0091(5)
C21 0.0473(19) 0.051(2) 0.052(2) -0.0007(15) -0.0043(17) 0.0040(16)
C22 0.0432(18) 0.055(2) 0.0454(19) 0.0004(15) 0.0047(16) 0.0024(16)
C23 0.0469(19) 0.0449(19) 0.0427(18) -0.0093(14) -0.0028(16) 0.0048(17)
C24 0.0444(19) 0.0482(19) 0.0434(18) -0.0094(15) -0.0056(15) 0.0041(17)
C25 0.0417(19) 0.055(2) 0.0383(17) 0.0009(14) -0.0028(15) 0.0037(16)
C26 0.0441(19) 0.055(2) 0.0393(18) -0.0060(15) -0.0025(15) -0.0012(17)
C27 0.103(4) 0.081(3) 0.054(2) 0.0035(19) -0.027(2) -0.029(3)
C28 0.098(3) 0.087(3) 0.051(2) -0.022(2) 0.017(2) -0.021(3)
C29 0.103(4) 0.093(3) 0.043(2) -0.003(2) -0.006(2) 0.004(3)
C30 0.068(3) 0.167(5) 0.044(2) -0.007(3) -0.012(2) 0.026(3)
Fe1 0.0425(4) 0.0502(4) 0.0349(3) 0.000 0.0009(3) 0.000
O1 0.0620(15) 0.0510(14) 0.0433(13) 0.0019(10) -0.0101(11) 0.0035(12)
O2 0.0476(13) 0.0632(14) 0.0377(12) -0.0093(10) 0.0046(11) -0.0038(12)
O3 0.0491(13) 0.0611(15) 0.0478(13) 0.0105(11) 0.0115(11) 0.0017(12)
O4 0.136(3) 0.0587(18) 0.0674(17) 0.0007(13) -0.0350(17) 0.0136(17)
O5 0.091(2) 0.086(2) 0.0810(19) -0.0290(16) 0.0225(16) -0.0384(17)
O6 0.0517(16) 0.102(2) 0.0788(17) 0.0190(15) 0.0228(14) 0.0210(15)
C1 0.060(2) 0.053(2) 0.0482(19) 0.0046(18) -0.0057(17) 0.0100(19)
C2 0.054(2) 0.049(2) 0.0452(19) -0.0006(16) -0.0029(18) -0.0053(18)
C3 0.043(2) 0.061(2) 0.0425(18) -0.0065(17) -0.0007(17) -0.0011(18)

loop_
_atom_type_symbol
_atom_type_description
_atom_type_scat_dispersion_real
_atom_type_scat_dispersion_imag
_atom_type_scat_source
C C 0.0033 0.0016 'International Tables Vol C Tables 4.2.6.8 and 6.1.1.4'
H H 0.0000 0.0000 'International Tables Vol C Tables 4.2.6.8 and 6.1.1.4'
N N 0.0061 0.0033 'International Tables Vol C Tables 4.2.6.8 and 6.1.1.4'
O O 0.0106 0.0060 'International Tables Vol C Tables 4.2.6.8 and 6.1.1.4'
S S 0.1246 0.1234 'International Tables Vol C Tables 4.2.6.8 and 6.1.1.4'
Fe Fe 0.3463 0.8444 'International Tables Vol C Tables 4.2.6.8 and 6.1.1.4'
Cl Cl 0.1484 0.1585 'International Tables Vol C Tables 4.2.6.8 and 6.1.1.4'

loop_
_geom_angle_atom_site_label_1
_geom_angle_atom_site_label_2
_geom_angle_atom_site_label_3
_geom_angle
_geom_angle_site_symmetry_1
_geom_angle_site_symmetry_3
_geom_angle_publ_flag
C11 S11 C13 95.52(15) . . ?
C11 S12 C14 95.31(15) . . ?
C12 S13 C15 95.57(15) . . ?
C12 S14 C16 95.60(15) . . ?
C13 S15 C17 104.29(19) . . ?
C14 S16 C18 97.54(18) . . ?
C15 S17 C19 101.88(18) . . ?
C16 S18 C20 99.90(18) . . ?
C12 C11 S11 122.0(2) . . ?
C12 C11 S12 122.5(2) . . ?
S11 C11 S12 115.52(17) . . ?
C11 C12 S14 124.7(2) . . ?
C11 C12 S13 120.3(2) . . ?
S14 C12 S13 114.99(17) . . ?
C14 C13 S11 116.8(2) . . ?
C14 C13 S15 129.1(2) . . ?
S11 C13 S15 114.10(18) . . ?
C13 C14 S12 116.9(2) . . ?
C13 C14 S16 124.5(2) . . ?
S12 C14 S16 118.47(19) . . ?
C16 C15 S13 116.9(2) . . ?
C16 C15 S17 128.8(2) . . ?
S13 C15 S17 114.37(19) . . ?
C15 C16 S14 116.9(2) . . ?
C15 C16 S18 128.8(2) . . ?
S14 C16 S18 114.28(19) . . ?
C18 C17 S15 117.1(3) . . ?
C17 C18 S16 114.2(3) . . ?
C20 C19 S17 116.5(3) . . ?
C19 C20 S18 117.6(3) . . ?
C21 S21 C23 94.53(15) . . ?
C21 S22 C24 94.44(15) . . ?
C22 S23 C25 93.93(15) . . ?
C26 S24 C22 93.94(15) . . ?
C23 S25 C27 100.63(17) . . ?
C24 S26 C28 100.04(17) . . ?
C25 S27 C29 105.19(18) . . ?
C26 S28 C30 96.98(19) . . ?
C22 C21 S21 121.6(3) . . ?
C22 C21 S22 123.3(3) . . ?
S21 C21 S22 115.05(18) . . ?
C21 C22 S23 120.9(3) . . ?
C21 C22 S24 124.0(3) . . ?
S23 C22 S24 114.96(17) . . ?
C24 C23 S25 128.7(2) . . ?
C24 C23 S21 117.7(2) . . ?
S25 C23 S21 113.48(19) . . ?
C23 C24 S26 128.8(2) . . ?
C23 C24 S22 116.9(2) . . ?
S26 C24 S22 114.29(19) . . ?
C26 C25 S27 127.4(2) . . ?
C26 C25 S23 117.4(2) . . ?
S27 C25 S23 115.01(19) . . ?
C25 C26 S28 123.9(2) . . ?
C25 C26 S24 118.1(2) . . ?
S28 C26 S24 117.67(19) . . ?
C28 C27 S25 115.0(3) . . ?
C27 C28 S26 116.1(3) . . ?
C30 C29 S27 117.2(3) . . ?
C29 C30 S28 116.7(3) . . ?
O1 Fe1 O1 81.20(13) 4_656 . ?
O1 Fe1 O2 170.99(9) 4_656 . ?
O1 Fe1 O2 94.68(9) . . ?
O1 Fe1 O2 94.68(9) 4_656 4_656 ?
O1 Fe1 O2 170.99(9) . 4_656 ?
O2 Fe1 O2 90.47(12) . 4_656 ?
O1 Fe1 O3 96.85(9) 4_656 . ?
O1 Fe1 O3 91.47(9) . . ?
O2 Fe1 O3 91.24(9) . . ?
O2 Fe1 O3 81.03(9) 4_656 . ?
O1 Fe1 O3 91.47(9) 4_656 4_656 ?
O1 Fe1 O3 96.85(9) . 4_656 ?
O2 Fe1 O3 81.03(9) . 4_656 ?
O2 Fe1 O3 91.24(9) 4_656 4_656 ?
O3 Fe1 O3 169.05(13) . 4_656 ?
C1 O1 Fe1 115.1(2) . . ?
C2 O2 Fe1 114.6(2) . . ?
C3 O3 Fe1 114.8(2) . . ?
O4 C1 O1 125.3(3) . . ?
O4 C1 C1 120.4(2) . 4_656 ?
O1 C1 C1 114.25(17) . 4_656 ?
O5 C2 O2 126.1(3) . . ?
O5 C2 C3 119.1(3) . 4_656 ?
O2 C2 C3 114.8(3) . 4_656 ?
O6 C3 O3 125.7(3) . . ?
O6 C3 C2 120.3(3) . 4_656 ?
O3 C3 C2 114.0(3) . 4_656 ?
C32 C31 C36 120.0 . . ?
C32 C31 Cl31 119.76(16) . . ?
C36 C31 Cl31 119.71(17) . . ?
C33 C32 C31 120.0 . . ?
C33 C32 Cl32 119.83(16) . . ?
C31 C32 Cl32 119.86(16) . . ?
C34 C33 C32 120.0 . . ?
C33 C34 C35 120.0 . . ?
C36 C35 C34 120.0 . . ?
C35 C36 C31 120.0 . . ?
N41 C47 C46 175.1(16) . . ?
C42 C41 C46 119.7 . . ?
C43 C42 C41 119.4 . . ?
C44 C43 C42 120.0 . . ?
C43 C44 C45 120.0 . . ?
C46 C45 C44 120.0 . . ?
C45 C46 C41 120.8 . . ?
C45 C46 C47 118.61(8) . . ?
C41 C46 C47 120.54(8) . . ?

loop_
_geom_bond_atom_site_label_1
_geom_bond_atom_site_label_2
_geom_bond_distance
_geom_bond_site_symmetry_2
_geom_bond_publ_flag
S11 C11 1.720(3) . ?
S11 C13 1.736(3) . ?
S12 C11 1.725(3) . ?
S12 C14 1.739(3) . ?
S13 C12 1.730(3) . ?
S13 C15 1.739(3) . ?
S14 C12 1.721(3) . ?
S14 C16 1.742(3) . ?
S15 C13 1.735(3) . ?
S15 C17 1.775(4) . ?
S16 C14 1.748(3) . ?
S16 C18 1.815(4) . ?
S17 C15 1.741(3) . ?
S17 C19 1.785(4) . ?
S18 C16 1.747(3) . ?
S18 C20 1.821(4) . ?
C11 C12 1.374(4) . ?
C13 C14 1.346(4) . ?
C15 C16 1.335(4) . ?
C17 C18 1.471(6) . ?
C19 C20 1.426(5) . ?
S21 C21 1.743(3) . ?
S21 C23 1.756(3) . ?
S22 C21 1.756(3) . ?
S22 C24 1.760(3) . ?
S23 C22 1.758(3) . ?
S23 C25 1.763(3) . ?
S24 C26 1.755(3) . ?
S24 C22 1.753(3) . ?
S25 C23 1.749(3) . ?
S25 C27 1.777(4) . ?
S26 C24 1.743(3) . ?
S26 C28 1.783(4) . ?
S27 C25 1.733(3) . ?
S27 C29 1.801(4) . ?
S28 C26 1.740(3) . ?
S28 C30 1.817(4) . ?
C21 C22 1.346(4) . ?
C23 C24 1.339(4) . ?
C25 C26 1.321(4) . ?
C27 C28 1.488(6) . ?
C29 C30 1.447(5) . ?
Fe1 O1 1.994(2) 4_656 ?
Fe1 O1 1.994(2) . ?
Fe1 O2 2.007(2) . ?
Fe1 O2 2.007(2) 4_656 ?
Fe1 O3 2.012(2) . ?
Fe1 O3 2.012(2) 4_656 ?
O1 C1 1.269(4) . ?
O2 C2 1.275(4) . ?
O3 C3 1.283(4) . ?
O4 C1 1.214(4) . ?
O5 C2 1.205(4) . ?
O6 C3 1.210(4) . ?
C1 C1 1.551(6) 4_656 ?
C2 C3 1.549(5) 4_656 ?
C3 C2 1.549(5) 4_656 ?
Cl31 C31 1.69(2) . ?
Cl32 C32 1.69(2) . ?
C31 C32 1.3900 . ?
C31 C36 1.3900 . ?
C32 C33 1.3900 . ?
C33 C34 1.3900 . ?
C34 C35 1.3900 . ?
C35 C36 1.3900 . ?
C47 N41 1.086(14) . ?
C47 C46 1.416(14) . ?
C41 C42 1.4216 . ?
C41 C46 1.3618 . ?
C42 C43 1.3900 . ?
C43 C44 1.3900 . ?
C44 C45 1.3900 . ?
C45 C46 1.3900 . ?
